data_9011908
loop_
_publ_author_name
'Nadezhina, T. N.'
'Pushcharovsky, D. Y.'
'Rastsvetaeva, R. K.'
'Voloshin, A. V.'
'Burshtein, I. F.'

_publ_section_title
;
 Crystal structure of a new natural form of Be(OH)2
;
_journal_name_full 'Soviet Physics Doklady'
_journal_page_first 187
_journal_page_last 189
_journal_volume 34
_journal_year 1989
_chemical_compound_source 'Ural Mountains, Russia'
_chemical_formula_sum 'Be H2 O2'
_chemical_name_mineral Clinobehoite
_space_group_IT_number 4
_symmetry_space_group_name_Hall 'P 2yb'
_symmetry_space_group_name_H-M 'P 1 21 1'
_cell_angle_alpha 90
_cell_angle_beta 98.94
_cell_angle_gamma 90
_cell_length_a 11.020
_cell_length_b 4.746
_cell_length_c 8.646
_cell_formula_units_Z 12
_cell_volume 446.700
_database_code_amcsd 0015616
_exptl_crystal_density_diffrn 1.919
_cod_original_formula_sum 'Be O2 H2'
_cod_database_code 9011908

loop_
_space_group_symop_operation_xyz
x,y,z
-x,1/2+y,-z

loop_
_atom_site_label
_atom_site_fract_x
_atom_site_fract_y
_atom_site_fract_z
_atom_site_U_iso_or_equiv
Be1 0.30990 0.53700 0.40700 0.00380
Be2 0.30870 0.04800 0.21900 0.01140
Be3 0.32540 0.28400 0.90900 0.01013
Be4 0.67500 0.29200 0.28000 0.01520
Be5 0.91580 0.25600 0.47700 0.00633
Be6 0.08490 0.24800 0.00900 0.02026
O1 0.35410 0.21500 0.38370 0.01140
O2 0.35060 0.71400 0.25870 0.01773
O3 0.37880 0.67200 0.57320 0.01900
O4 0.16320 0.58000 0.41050 0.01013
O5 0.37490 0.16100 0.07690 0.01646
O6 0.16220 0.08300 0.15640 0.00887
O7 0.37280 0.62400 0.88520 0.01267
O8 0.17430 0.28200 0.87860 0.01520
O9 0.37430 0.11600 0.76450 0.01267
O10 0.03920 0.06400 0.45570 0.01013
O11 0.04060 0.56800 0.05700 0.01140
O12 0.82410 0.28800 0.30940 0.01013
H1 0.35000 0.15000 0.48000 0.01900
H2 0.66000 0.22000 0.05000 0.01900
H3 0.61000 0.73000 0.30000 0.01900
H4 0.37000 0.64000 0.19000 0.01900
H5 0.12000 0.57000 0.31000 0.01900
H6 0.57000 0.15000 0.44000 0.01900
H7 0.95000 0.05000 0.34000 0.01900
H8 0.14000 0.14000 0.25000 0.01900
H9 0.85000 0.08000 0.20000 0.01900
H10 0.83000 0.58000 0.23000 0.01900
H11 0.95000 0.54000 0.16000 0.01900
H12 0.42000 0.18000 0.04000 0.01900

loop_
_cod_related_entry_id
_cod_related_entry_database
_cod_related_entry_code
1 AMCSD 0015616
